data_9017266
loop_
_publ_author_name
'Gatta, D. G.'
'Adamo, I.'
'Meven, M.'
'Lambruschi, E.'

_publ_section_title
;
 A single-crystal neutron and X-ray diffraction of pezzottaite
 Note: X-ray data, T = 298 K
;
_journal_name_full 'Physics and Chemistry of Minerals'
_journal_page_first 829
_journal_page_last 840
_journal_volume 39
_journal_year 2012
_chemical_compound_source 'Sakavalana pegmatite, Ambatovita, Madagascar'
_chemical_formula_sum 'Al2 Be2 Cs0.717 Li Na0.121 O18 Si6'
_chemical_name_mineral Pezzottaite
_space_group_IT_number 167
_space_group_name_Hall '-R 3 2"c'
_space_group_name_H-M_alt 'R -3 c :H'
_symmetry_space_group_name_H-M 'R -3 c :H'
_cell_angle_alpha 90
_cell_angle_beta 90
_cell_angle_gamma 120
_cell_length_a 15.9615
_cell_length_b 15.9615
_cell_length_c 27.8568
_cell_formula_units_Z 18
_cell_volume 6146.236
_database_code_amcsd 0020677
_diffrn_ambient_temperature 298
_exptl_crystal_density_diffrn 3.081
_cod_data_source_file inputs/fixed/downloads/10/10484.cif
_cod_data_source_block 10484
_cod_original_sg_symbol_H-M 'R -3 c'
_cod_original_formula_sum 'Cs.717 Na.121 Be2 Li Al2 Si6 O18'
_cod_database_code 9017266

loop_
_space_group_symop_operation_xyz
x,y,z
2/3+x,1/3+y,1/3+z
1/3+x,2/3+y,2/3+z
x,x-y,1/2+z
2/3+x,1/3+x-y,5/6+z
1/3+x,2/3+x-y,1/6+z
y,x,1/2-z
2/3+y,1/3+x,5/6-z
1/3+y,2/3+x,1/6-z
-x+y,y,1/2+z
2/3-x+y,1/3+y,5/6+z
1/3-x+y,2/3+y,1/6+z
-x,-x+y,1/2-z
2/3-x,1/3-x+y,5/6-z
1/3-x,2/3-x+y,1/6-z
-y,-x,1/2+z
2/3-y,1/3-x,5/6+z
1/3-y,2/3-x,1/6+z
x-y,-y,1/2-z
2/3+x-y,1/3-y,5/6-z
1/3+x-y,2/3-y,1/6-z
y,-x+y,-z
2/3+y,1/3-x+y,1/3-z
1/3+y,2/3-x+y,2/3-z
-x+y,-x,z
2/3-x+y,1/3-x,1/3+z
1/3-x+y,2/3-x,2/3+z
-x,-y,-z
2/3-x,1/3-y,1/3-z
1/3-x,2/3-y,2/3-z
-y,x-y,z
2/3-y,1/3+x-y,1/3+z
1/3-y,2/3+x-y,2/3+z
x-y,x,-z
2/3+x-y,1/3+x,1/3-z
1/3+x-y,2/3+x,2/3-z

loop_
_atom_site_aniso_label
_atom_site_aniso_U_11
_atom_site_aniso_U_22
_atom_site_aniso_U_33
_atom_site_aniso_U_12
_atom_site_aniso_U_13
_atom_site_aniso_U_23
Cs1 0.02390 0.02390 0.01900 0.01200 0.00000 0.00000
Cs2 0.03380 0.03380 0.02090 0.01690 0.00000 0.00000
Be 0.00900 0.00900 0.00800 0.00500 0.00100 -0.00100
Li 0.00600 0.00600 0.00600 0.00100 0.00100 0.00100
Al1 0.00500 0.00570 0.00480 0.00250 0.00010 0.00010
Al2 0.00530 0.00370 0.00460 0.00190 0.00010 0.00010
Si1 0.00420 0.00370 0.00520 0.00180 0.00040 0.00010
Si2 0.00320 0.00350 0.00480 0.00130 -0.00020 0.00010
Si3 0.00400 0.00420 0.00480 0.00220 -0.00060 -0.00030
O1 0.01180 0.01010 0.00720 0.00400 -0.00350 0.00120
O2 0.00930 0.00970 0.00950 0.00350 -0.00050 0.00390
O3 0.01740 0.01990 0.01210 0.01320 -0.00490 -0.00930
O4 0.01040 0.00930 0.00830 0.00470 0.00450 0.00060
O5 0.01670 0.00830 0.01160 0.00350 0.00520 -0.00270
O6 0.00590 0.01340 0.00890 0.00360 0.00100 0.00490
O7 0.00640 0.00770 0.01920 0.00250 0.00120 -0.00020
O8 0.00600 0.01120 0.01730 0.00490 -0.00070 0.00150
O9 0.00760 0.00540 0.02130 0.00110 -0.00090 0.00150

loop_
_atom_site_label
_atom_site_fract_x
_atom_site_fract_y
_atom_site_fract_z
_atom_site_occupancy
_atom_site_U_iso_or_equiv
Cs1 0.00000 0.00000 -0.08208 0.69400 0.02230
Cs2 0.00000 0.00000 0.25000 0.76400 0.02940
Na1 0.00000 0.00000 0.00000 0.19800 0.00300
Na2 0.00000 0.00000 -0.16250 0.08300 0.00300
Be 0.33791 0.17045 0.08404 1.00000 0.00830
Li 0.50310 0.50310 0.75000 1.00000 0.00740
Al1 0.66667 0.00046 0.08333 1.00000 0.00530
Al2 -0.00541 0.33333 0.08333 1.00000 0.00470
Si1 0.04509 0.21954 -0.00098 1.00000 0.00450
Si2 0.21989 0.05039 0.16545 1.00000 0.00400
Si3 0.04999 -0.17009 0.16639 1.00000 0.00420
O1 0.27627 0.06425 0.21526 1.00000 0.01040
O2 0.07013 0.28069 -0.05060 1.00000 0.01010
O3 0.06050 -0.22828 0.12297 1.00000 0.01480
O4 0.28879 0.07412 0.11922 1.00000 0.00940
O5 0.05203 0.28245 0.04471 1.00000 0.01340
O6 0.06834 -0.20446 0.21767 1.00000 0.01000
O7 -0.05907 0.12006 -0.00504 1.00000 0.01160
O8 -0.05343 -0.17373 0.16592 1.00000 0.01120
O9 0.12653 -0.05597 0.16037 1.00000 0.01240

loop_
_cod_related_entry_id
_cod_related_entry_database
_cod_related_entry_code
1 AMCSD 0020677
